data_1545196
loop_
_publ_author_name
'Sawada, Tomohisa'
'Yoshizawa, Michito'
'Sato, Sota'
'Fujita, Makoto'

_publ_contact_author 'Makoto Fujita'
_publ_contact_author_email mfujita@appchem.t.u-tokyo.ac.jp
_publ_section_title
;
 Minimal nucleotide duplex formation in water through enclathration in
 self-assembled hosts
;
_journal_issue 1
_journal_name_full 'Nature Chemistry'
_journal_page_first 53
_journal_paper_doi 10.1038/nchem.100
_journal_volume 1
_journal_year 2009
_chemical_formula_sum 'C114 H198 N42 O69 Pt6'
_chemical_formula_weight 4431.68
_chemical_name_systematic
; 

 ? 

;
_space_group_IT_number 161
_symmetry_cell_setting rhombohedral
_symmetry_space_group_name_Hall 'R 3 -2"c'
_symmetry_space_group_name_H-M 'R 3 c :H'
_atom_sites_solution_hydrogens geom
_atom_sites_solution_primary direct
_atom_sites_solution_secondary difmap
_audit_creation_method SHELXL-97
_cell_angle_alpha 90.00
_cell_angle_beta 90.00
_cell_angle_gamma 120.00
_cell_formula_units_Z 6
_cell_length_a 32.247(4)
_cell_length_b 32.247(4)
_cell_length_c 27.798(7)
_cell_measurement_reflns_used 7208
_cell_measurement_temperature 100(2)
_cell_measurement_theta_max 25.4185
_cell_measurement_theta_min 2.414
_cell_volume 25034(8)
_computing_cell_refinement 'Bruker SAINT'
_computing_data_collection 'Bruker SMART'
_computing_data_reduction 'Bruker SAINT'
_computing_molecular_graphics 'Bruker XP'
_computing_publication_material 'Bruker SHELXTL'
_computing_structure_refinement 'SHELXL-97 (Sheldrick, 1997)'
_computing_structure_solution 'SHELXS-97 (Sheldrick, 1990)'
_diffrn_ambient_temperature 100(2)
_diffrn_measured_fraction_theta_full 0.995
_diffrn_measured_fraction_theta_max 0.995
_diffrn_measurement_device_type 'CCD area detector'
_diffrn_measurement_method 'omega scan'
_diffrn_radiation_monochromator graphite
_diffrn_radiation_source 'fine-sealed tube'
_diffrn_radiation_type MoK\a
_diffrn_radiation_wavelength 0.71073
_diffrn_reflns_av_R_equivalents 0.0542
_diffrn_reflns_av_sigmaI/netI 0.0561
_diffrn_reflns_limit_h_max 43
_diffrn_reflns_limit_h_min -36
_diffrn_reflns_limit_k_max 43
_diffrn_reflns_limit_k_min -40
_diffrn_reflns_limit_l_max 33
_diffrn_reflns_limit_l_min -37
_diffrn_reflns_number 62809
_diffrn_reflns_theta_full 28.44
_diffrn_reflns_theta_max 28.44
_diffrn_reflns_theta_min 1.64
_diffrn_standards_decay_% none
_exptl_absorpt_coefficient_mu 5.112
_exptl_absorpt_correction_T_max 0.6852
_exptl_absorpt_correction_T_min 0.4951
_exptl_absorpt_correction_type multi-scan
_exptl_absorpt_process_details SADABS
_exptl_crystal_colour 'pale yellow'
_exptl_crystal_density_diffrn 1.764
_exptl_crystal_density_method 'not measured'
_exptl_crystal_description plate
_exptl_crystal_F_000 13176
_exptl_crystal_size_max 0.16
_exptl_crystal_size_mid 0.14
_exptl_crystal_size_min 0.08
_refine_diff_density_max 2.273
_refine_diff_density_min -0.517
_refine_diff_density_rms 0.156
_refine_ls_abs_structure_details 'Flack H D (1983), Acta Cryst. A39, 876-881'
_refine_ls_abs_structure_Flack -0.008(8)
_refine_ls_extinction_method none
_refine_ls_goodness_of_fit_ref 0.968
_refine_ls_hydrogen_treatment constr
_refine_ls_matrix_type full
_refine_ls_number_parameters 699
_refine_ls_number_reflns 13591
_refine_ls_number_restraints 19
_refine_ls_restrained_S_all 0.968
_refine_ls_R_factor_all 0.0542
_refine_ls_R_factor_gt 0.0419
_refine_ls_shift/su_max 0.001
_refine_ls_shift/su_mean 0.000
_refine_ls_structure_factor_coef Fsqd
_refine_ls_weighting_details 'calc w=1/[\s^2^(Fo^2^)+(0.0692P)^2^+28.0602P] where P=(Fo^2^+2Fc^2^)/3'
_refine_ls_weighting_scheme calc
_refine_ls_wR_factor_gt 0.1005
_refine_ls_wR_factor_ref 0.1079
_reflns_number_gt 11710
_reflns_number_total 13591
_reflns_threshold_expression >2sigma(I)
_cod_data_source_file nchem.100-s4.cif
_cod_data_source_block sawa10r3c
_cod_depositor_comments
;
The following automatic conversions were performed:

'_symmetry_cell_setting' value 'Rhombohedral' changed to
'rhombohedral' according to the built-in table from CIF Core
dictionary named 'cif_core.dic' version 2.4.1 from 2010-06-29.

Automatic conversion script
Id: cif_fix_values 4624 2016-04-14 12:54:50Z antanas 
;
_cod_original_cell_volume 25033(8)
_cod_original_sg_symbol_H-M R3c
_cod_database_code 1545196

loop_
_symmetry_equiv_pos_as_xyz
'x, y, z'
'-y, x-y, z'
'-x+y, -x, z'
'-y, -x, z+1/2'
'-x+y, y, z+1/2'
'x, x-y, z+1/2'
'x+2/3, y+1/3, z+1/3'
'-y+2/3, x-y+1/3, z+1/3'
'-x+y+2/3, -x+1/3, z+1/3'
'-y+2/3, -x+1/3, z+5/6'
'-x+y+2/3, y+1/3, z+5/6'
'x+2/3, x-y+1/3, z+5/6'
'x+1/3, y+2/3, z+2/3'
'-y+1/3, x-y+2/3, z+2/3'
'-x+y+1/3, -x+2/3, z+2/3'
'-y+1/3, -x+2/3, z+7/6'
'-x+y+1/3, y+2/3, z+7/6'
'x+1/3, x-y+2/3, z+7/6'

loop_
_atom_site_label
_atom_site_type_symbol
_atom_site_fract_x
_atom_site_fract_y
_atom_site_fract_z
_atom_site_U_iso_or_equiv
_atom_site_adp_type
_atom_site_occupancy
_atom_site_symmetry_multiplicity
_atom_site_calc_flag
_atom_site_refinement_flags
_atom_site_disorder_assembly
_atom_site_disorder_group
Pt1 Pt 0.261917(9) 0.073557(10) 0.398766(10) 0.03221(7) Uani 1 1 d . . .
Pt2 Pt 0.224554(11) -0.018798(11) 0.786545(10) 0.03816(8) Uani 1 1 d . . .
N1 N 0.1927(2) 0.0555(2) 0.4051(2) 0.0326(12) Uani 1 1 d . . .
N2 N 0.0337(2) 0.0474(2) 0.41478(19) 0.0303(12) Uani 1 1 d . . .
N3 N 0.2626(2) 0.0624(2) 0.4706(2) 0.0334(13) Uani 1 1 d . . .
N4 N 0.2634(2) 0.0854(3) 0.3264(2) 0.0381(14) Uani 1 1 d . . .
H4B H 0.2358 0.0616 0.3125 0.046 Uiso 1 1 calc R . .
H4C H 0.2649 0.1142 0.3209 0.046 Uiso 1 1 calc R . .
N5 N 0.3303(3) 0.0880(3) 0.3885(3) 0.0503(18) Uani 1 1 d . . .
H5B H 0.3499 0.1081 0.4122 0.060 Uiso 1 1 calc R . .
H5C H 0.3316 0.0601 0.3895 0.060 Uiso 1 1 calc R . .
N6 N 0.2311(2) 0.0011(3) 0.7167(2) 0.0390(14) Uani 1 1 d . . .
N7 N 0.2827(3) -0.0272(4) 0.7819(3) 0.068(2) Uani 1 1 d . . .
H7B H 0.2786 -0.0479 0.7572 0.082 Uiso 1 1 calc R . .
H7C H 0.3095 0.0018 0.7755 0.082 Uiso 1 1 calc R . .
N8 N 0.2233(3) -0.0383(3) 0.8564(3) 0.0520(18) Uani 1 1 d . . .
H8B H 0.2154 -0.0204 0.8761 0.062 Uiso 1 1 calc R . .
H8C H 0.2007 -0.0701 0.8603 0.062 Uiso 1 1 calc R . .
N9 N 0.1652(2) -0.0134(2) 0.7926(2) 0.0402(14) Uani 1 1 d . . .
N10 N 0.0445(2) 0.0409(2) 0.7940(2) 0.0348(13) Uani 1 1 d . . .
C1 C 0.1791(3) 0.0885(3) 0.4083(3) 0.0353(15) Uani 1 1 d . . .
H1A H 0.2028 0.1214 0.4085 0.042 Uiso 1 1 calc R . .
C2 C 0.1314(3) 0.0756(3) 0.4115(3) 0.0345(15) Uani 1 1 d . . .
H2A H 0.1225 0.0996 0.4128 0.041 Uiso 1 1 calc R . .
C3 C 0.0967(2) 0.0277(2) 0.4128(2) 0.0284(13) Uani 1 1 d . . .
C4 C 0.1111(3) -0.0057(3) 0.4104(3) 0.0389(17) Uani 1 1 d . . .
H4A H 0.0879 -0.0389 0.4111 0.047 Uiso 1 1 calc R . .
C5 C 0.1587(3) 0.0084(3) 0.4071(3) 0.0402(17) Uani 1 1 d . . .
H5A H 0.1682 -0.0151 0.4063 0.048 Uiso 1 1 calc R . .
C6 C 0.0447(2) 0.0129(2) 0.4148(2) 0.0278(13) Uani 1 1 d . . .
C7 C 0.2651(3) 0.0938(3) 0.5031(3) 0.0447(19) Uani 1 1 d . . .
H7A H 0.2717 0.1244 0.4923 0.054 Uiso 1 1 calc R . .
C8 C 0.2587(3) 0.0841(3) 0.5519(3) 0.0365(16) Uani 1 1 d . . .
H8A H 0.2597 0.1073 0.5737 0.044 Uiso 1 1 calc R . .
C9 C 0.2509(3) 0.0407(3) 0.5683(3) 0.0367(16) Uani 1 1 d . . .
C10 C 0.2495(3) 0.0079(3) 0.5338(3) 0.0379(16) Uani 1 1 d . . .
H10A H 0.2446 -0.0225 0.5437 0.045 Uiso 1 1 calc R . .
C11 C 0.2552(3) 0.0198(3) 0.4870(3) 0.0425(18) Uani 1 1 d . . .
H11A H 0.2540 -0.0029 0.4644 0.051 Uiso 1 1 calc R . .
C12 C 0.3050(3) 0.0859(4) 0.3047(3) 0.051(2) Uani 1 1 d . . .
H12A H 0.3130 0.1031 0.2736 0.061 Uiso 1 1 calc R . .
H12B H 0.2982 0.0528 0.2990 0.061 Uiso 1 1 calc R . .
C13 C 0.3464(3) 0.1114(4) 0.3401(4) 0.057(2) Uani 1 1 d . . .
H13A H 0.3744 0.1092 0.3289 0.069 Uiso 1 1 calc R . .
H13B H 0.3559 0.1457 0.3423 0.069 Uiso 1 1 calc R . .
C14 C 0.2583(3) 0.0470(3) 0.7040(3) 0.0420(18) Uani 1 1 d . . .
H14A H 0.2734 0.0704 0.7285 0.050 Uiso 1 1 calc R . .
C15 C 0.2654(3) 0.0616(3) 0.6561(3) 0.0363(16) Uani 1 1 d . . .
H15A H 0.2853 0.0944 0.6481 0.044 Uiso 1 1 calc R . .
C16 C 0.2425(3) 0.0269(3) 0.6197(3) 0.0375(16) Uani 1 1 d . . .
C17 C 0.2130(4) -0.0208(3) 0.6348(3) 0.048(2) Uani 1 1 d . . .
H17A H 0.1964 -0.0453 0.6116 0.057 Uiso 1 1 calc R . .
C18 C 0.2082(3) -0.0319(3) 0.6825(3) 0.048(2) Uani 1 1 d . . .
H18A H 0.1879 -0.0643 0.6919 0.058 Uiso 1 1 calc R . .
C19 C 0.2891(4) -0.0470(4) 0.8287(4) 0.071(3) Uani 1 1 d . . .
H19A H 0.2711 -0.0824 0.8276 0.085 Uiso 1 1 calc R . .
H19B H 0.3234 -0.0364 0.8335 0.085 Uiso 1 1 calc R . .
C20 C 0.2716(4) -0.0303(4) 0.8693(4) 0.067(3) Uani 1 1 d . . .
H20A H 0.2938 0.0041 0.8753 0.080 Uiso 1 1 calc R . .
H20B H 0.2696 -0.0483 0.8988 0.080 Uiso 1 1 calc R . .
C21 C 0.1220(3) -0.0526(3) 0.7951(3) 0.0425(18) Uani 1 1 d . . .
H21A H 0.1199 -0.0830 0.7965 0.051 Uiso 1 1 calc R . .
C22 C 0.1676(3) 0.0299(3) 0.7901(3) 0.0412(17) Uani 1 1 d . . .
H22A H 0.1982 0.0579 0.7876 0.049 Uiso 1 1 calc R . .
C23 C 0.1277(3) 0.0348(3) 0.7910(3) 0.0377(16) Uani 1 1 d . . .
H23A H 0.1305 0.0656 0.7901 0.045 Uiso 1 1 calc R . .
C24 C 0.0827(3) -0.0066(3) 0.7932(2) 0.0360(16) Uani 1 1 d . . .
C25 C 0.0389(3) -0.0027(3) 0.7936(2) 0.0318(14) Uani 1 1 d . . .
C26 C 0.0801(3) -0.0504(3) 0.7958(3) 0.0403(17) Uani 1 1 d . . .
H26A H 0.0499 -0.0789 0.7982 0.048 Uiso 1 1 calc R . .
C1T C 0.0507(3) 1.0175(3) 0.6679(2) 0.0356(16) Uani 1 1 d . . .
C2T C 0.1001(3) 1.0337(3) 0.6677(3) 0.0482(19) Uani 1 1 d . . .
H2TA H 0.1221 1.0672 0.6683 0.058 Uiso 1 1 calc R . .
C3T C 0.1177(3) 1.0013(3) 0.6668(3) 0.052(2) Uani 1 1 d . . .
H3TA H 0.1510 1.0124 0.6653 0.062 Uiso 1 1 calc R . .
C4T C 0.0837(3) 0.9515(3) 0.6682(3) 0.048(2) Uani 1 1 d . . .
H4TA H 0.0945 0.9289 0.6695 0.058 Uiso 1 1 calc R . .
C5T C 0.0365(3) 0.9361(3) 0.6679(3) 0.0444(18) Uani 1 1 d . . .
H5TA H 0.0149 0.9025 0.6675 0.053 Uiso 1 1 calc R . .
C6T C 0.0174(3) 0.9670(3) 0.6681(3) 0.0387(16) Uani 1 1 d . . .
C7T C 0.1233(3) 0.1076(4) 0.0372(3) 0.054(2) Uani 1 1 d . . .
H7TA H 0.1483 0.1400 0.0366 0.065 Uiso 1 1 calc R . .
C8T C 0.1338(3) 0.0703(4) 0.0376(3) 0.049(2) Uani 1 1 d . . .
H8TA H 0.1662 0.0775 0.0377 0.059 Uiso 1 1 calc R . .
C9T C 0.0979(3) 0.0239(3) 0.0378(3) 0.0468(19) Uani 1 1 d . . .
H9TA H 0.1058 -0.0008 0.0375 0.056 Uiso 1 1 calc R . .
C10T C 0.0489(3) 0.0114(3) 0.0384(2) 0.0390(17) Uani 1 1 d . . .
C11T C 0.0385(3) 0.0487(3) 0.0379(2) 0.0379(16) Uani 1 1 d . . .
C12T C 0.0766(3) 0.0964(3) 0.0377(3) 0.0461(19) Uani 1 1 d . . .
H12C H 0.0695 0.1217 0.0380 0.055 Uiso 1 1 calc R . .
N1N N 0.0231(6) 0.8297(6) 0.4581(5) 0.103(4) Uani 1 1 d . . .
O1N O 0.0493(7) 0.8583(6) 0.4258(5) 0.153(6) Uani 1 1 d . . .
O2N O -0.0078(4) 0.7936(4) 0.4488(6) 0.138(6) Uani 1 1 d . . .
O3N O 0.0358(4) 0.8470(4) 0.5023(3) 0.095(3) Uani 1 1 d . . .
N2N N 0.2304(3) 0.0809(3) 0.1817(3) 0.0537(19) Uani 1 1 d . . .
O4N O 0.2474(4) 0.0950(3) 0.1412(3) 0.085(3) Uani 1 1 d . . .
O5N O 0.1922(3) 0.0413(3) 0.1845(3) 0.073(2) Uani 1 1 d . . .
O6N O 0.2486(3) 0.1037(3) 0.2175(2) 0.0666(19) Uani 1 1 d . . .
N3N N 0.9074(2) 0.7010(3) 0.3324(2) 0.0408(15) Uani 1 1 d . . .
O7N O 0.9213(3) 0.7305(3) 0.3659(3) 0.0619(18) Uani 1 1 d . . .
O8N O 0.8857(3) 0.7051(3) 0.2986(2) 0.0618(17) Uani 1 1 d . . .
O9N O 0.9159(3) 0.6665(3) 0.3342(3) 0.0679(19) Uani 1 1 d . . .
O1 O 0.1355(4) 0.9120(3) 0.5041(5) 0.119(4) Uani 1 1 d . . .
O2 O 0.1612(3) 0.8597(3) 0.7614(4) 0.094(3) Uani 1 1 d . . .
O4 O 0.1530(4) 0.8717(4) 0.5863(5) 0.131(5) Uani 1 1 d . . .
O5 O 0.3204(3) 0.8663(3) 0.7472(3) 0.086(2) Uani 1 1 d . . .
O7 O 0.2466(4) 0.8850(4) 0.7178(3) 0.093(3) Uani 1 1 d . . .
O8 O 0.9074(4) 0.6798(3) 0.4521(3) 0.090(3) Uani 1 1 d . . .
O9 O 0.1890(4) 0.9111(3) 0.4186(4) 0.093(3) Uani 1 1 d . . .
O10 O 0.1706(3) 0.8539(3) 0.8620(3) 0.0647(18) Uani 1 1 d . . .
O11 O 0.1751(3) 0.0112(3) 0.2829(3) 0.080(2) Uani 1 1 d . . .
O12 O 0.3991(4) 0.1352(5) 0.4617(4) 0.112(4) Uani 1 1 d . . .
O14 O 0.3233(4) -0.0079(4) 0.6402(5) 0.045(3) Uani 0.50 1 d P A 1
O15 O 0.3546(4) 0.0404(6) 0.7233(5) 0.041(3) Uani 0.50 1 d P B 1
N4N N 0.3789(6) 0.1015(6) 0.5851(6) 0.062(4) Uiso 0.50 1 d PDU C 1
O10N O 0.3967(4) 0.1347(4) 0.5598(4) 0.048(3) Uiso 0.50 1 d PDU C 1
O11N O 0.3575(6) 0.0604(5) 0.5698(5) 0.071(4) Uiso 0.50 1 d PDU C 1
O12N O 0.3905(9) 0.1073(8) 0.6291(7) 0.126(8) Uiso 0.50 1 d PDU C 1
N4M N 0.3770(11) 0.0778(10) 0.6752(10) 0.124(10) Uiso 0.50 1 d PDU D 2
O11M O 0.3612(12) 0.0514(11) 0.6371(9) 0.167(12) Uiso 0.50 1 d PDU D 2
O10M O 0.4022(11) 0.1206(10) 0.6748(11) 0.170(12) Uiso 0.50 1 d PDU D 2
O12M O 0.3618(11) 0.0534(10) 0.7142(9) 0.109(11) Uiso 0.50 1 d PDU D 2

loop_
_atom_site_aniso_label
_atom_site_aniso_U_11
_atom_site_aniso_U_22
_atom_site_aniso_U_33
_atom_site_aniso_U_23
_atom_site_aniso_U_13
_atom_site_aniso_U_12
Pt1 0.02869(13) 0.03470(14) 0.03487(13) -0.00315(11) -0.00142(11) 0.01708(12)
Pt2 0.03868(16) 0.04114(16) 0.03873(15) 0.00210(12) -0.00251(12) 0.02300(13)
N1 0.026(3) 0.037(3) 0.033(3) 0.001(2) 0.000(2) 0.015(2)
N2 0.036(3) 0.033(3) 0.021(3) -0.003(2) -0.002(2) 0.017(3)
N3 0.033(3) 0.037(3) 0.033(3) -0.007(3) -0.003(2) 0.019(3)
N4 0.034(3) 0.049(4) 0.034(3) 0.005(3) 0.003(3) 0.023(3)
N5 0.039(4) 0.073(5) 0.049(4) -0.006(4) -0.006(3) 0.036(4)
N6 0.046(4) 0.045(4) 0.038(4) 0.000(3) -0.002(3) 0.032(3)
N7 0.066(5) 0.084(6) 0.081(6) 0.023(5) 0.011(5) 0.057(5)
N8 0.056(5) 0.051(4) 0.045(4) 0.013(3) -0.002(3) 0.023(4)
N9 0.040(3) 0.043(4) 0.039(4) -0.002(3) -0.003(3) 0.021(3)
N10 0.036(3) 0.040(3) 0.028(3) 0.000(2) -0.001(2) 0.019(3)
C1 0.036(4) 0.030(3) 0.040(4) -0.002(3) -0.003(3) 0.017(3)
C2 0.037(4) 0.035(4) 0.037(4) 0.002(3) 0.000(3) 0.022(3)
C3 0.028(3) 0.030(3) 0.027(3) 0.002(2) -0.004(2) 0.014(3)
C4 0.036(4) 0.028(3) 0.049(5) 0.001(3) 0.006(3) 0.013(3)
C5 0.036(4) 0.030(4) 0.058(5) 0.000(3) 0.000(3) 0.018(3)
C6 0.029(3) 0.029(3) 0.023(3) 0.002(2) 0.001(2) 0.013(3)
C7 0.047(5) 0.033(4) 0.050(5) -0.013(3) -0.011(4) 0.016(3)
C8 0.044(4) 0.030(3) 0.035(4) -0.006(3) 0.000(3) 0.018(3)
C9 0.039(4) 0.038(4) 0.037(4) -0.005(3) -0.009(3) 0.022(3)
C10 0.052(5) 0.037(4) 0.038(4) -0.009(3) -0.009(3) 0.032(4)
C11 0.049(5) 0.041(4) 0.045(5) -0.014(3) -0.008(4) 0.027(4)
C12 0.050(5) 0.069(6) 0.048(5) 0.001(4) 0.007(4) 0.042(5)
C13 0.032(4) 0.068(6) 0.066(6) -0.002(5) 0.005(4) 0.020(4)
C14 0.049(4) 0.049(5) 0.040(4) -0.021(4) -0.011(3) 0.033(4)
C15 0.044(4) 0.031(3) 0.038(4) -0.002(3) -0.001(3) 0.021(3)
C16 0.041(4) 0.040(4) 0.036(4) -0.005(3) -0.002(3) 0.024(3)
C17 0.068(6) 0.040(4) 0.039(5) -0.013(3) -0.011(4) 0.030(4)
C18 0.053(5) 0.044(5) 0.051(5) 0.000(4) -0.002(4) 0.027(4)
C19 0.064(6) 0.065(6) 0.095(9) 0.023(6) -0.004(6) 0.039(6)
C20 0.066(7) 0.051(5) 0.068(7) 0.014(5) -0.020(5) 0.016(5)
C21 0.045(4) 0.037(4) 0.050(5) 0.003(3) -0.005(4) 0.024(4)
C22 0.039(4) 0.042(4) 0.039(4) 0.000(3) 0.007(3) 0.018(3)
C23 0.031(4) 0.035(4) 0.047(4) -0.008(3) -0.002(3) 0.017(3)
C24 0.040(4) 0.043(4) 0.023(3) -0.005(3) -0.006(3) 0.019(3)
C25 0.042(4) 0.041(4) 0.017(3) 0.000(3) -0.001(3) 0.024(3)
C26 0.043(4) 0.039(4) 0.043(4) -0.002(3) -0.007(3) 0.023(3)
C1T 0.043(4) 0.049(4) 0.015(3) -0.001(3) -0.004(3) 0.024(4)
C2T 0.051(5) 0.056(5) 0.036(4) -0.003(4) 0.002(4) 0.026(4)
C3T 0.050(5) 0.059(5) 0.044(5) -0.008(4) -0.005(4) 0.025(4)
C4T 0.056(5) 0.052(5) 0.043(4) 0.001(4) -0.005(4) 0.032(4)
C5T 0.046(5) 0.043(4) 0.042(4) -0.004(3) -0.007(3) 0.021(4)
C6T 0.050(5) 0.043(4) 0.022(3) -0.001(3) -0.005(3) 0.023(4)
C7T 0.050(5) 0.052(5) 0.046(5) 0.004(4) 0.006(4) 0.016(4)
C8T 0.037(4) 0.064(6) 0.039(4) 0.001(4) 0.003(3) 0.019(4)
C9T 0.054(5) 0.059(5) 0.032(4) 0.003(3) 0.002(3) 0.031(4)
C10T 0.050(4) 0.045(4) 0.021(3) -0.003(3) -0.007(3) 0.022(4)
C11T 0.046(4) 0.050(4) 0.021(3) -0.001(3) 0.001(3) 0.028(4)
C12T 0.054(5) 0.040(4) 0.037(4) 0.000(3) 0.004(3) 0.018(4)
N1N 0.116(11) 0.120(11) 0.111(10) -0.030(9) -0.042(9) 0.088(10)
O1N 0.254(18) 0.177(13) 0.120(10) 0.060(10) 0.047(11) 0.176(14)
O2N 0.118(9) 0.099(8) 0.215(15) -0.091(9) -0.102(10) 0.067(7)
O3N 0.118(8) 0.106(7) 0.073(6) -0.024(5) -0.004(5) 0.066(6)
N2N 0.056(5) 0.056(5) 0.056(5) 0.001(4) -0.009(4) 0.033(4)
O4N 0.135(8) 0.066(5) 0.060(5) 0.010(4) 0.023(5) 0.056(5)
O5N 0.051(4) 0.077(5) 0.079(5) -0.019(4) -0.015(4) 0.024(4)
O6N 0.069(5) 0.065(4) 0.050(4) -0.001(3) -0.016(3) 0.021(4)
N3N 0.038(3) 0.048(4) 0.041(4) 0.006(3) 0.000(3) 0.025(3)
O7N 0.064(4) 0.062(4) 0.066(5) -0.004(3) -0.001(3) 0.037(4)
O8N 0.071(5) 0.081(5) 0.048(4) 0.010(3) 0.011(3) 0.048(4)
O9N 0.074(5) 0.051(4) 0.085(5) 0.003(4) -0.009(4) 0.036(4)
O1 0.089(7) 0.054(5) 0.213(14) -0.019(6) -0.012(7) 0.034(5)
O2 0.080(6) 0.073(6) 0.116(8) -0.002(5) -0.020(5) 0.028(5)
O4 0.083(7) 0.078(7) 0.210(14) -0.053(8) -0.052(8) 0.024(5)
O5 0.072(5) 0.073(5) 0.090(6) -0.002(5) 0.011(4) 0.020(4)
O7 0.125(8) 0.110(7) 0.081(6) -0.006(5) -0.005(5) 0.085(7)
O8 0.105(7) 0.078(6) 0.070(5) 0.012(4) -0.004(5) 0.032(5)
O9 0.114(7) 0.079(6) 0.090(7) -0.016(5) -0.017(5) 0.052(6)
O10 0.054(4) 0.063(4) 0.069(5) -0.012(3) -0.004(3) 0.024(3)
O11 0.043(4) 0.094(6) 0.073(5) 0.012(4) -0.005(3) 0.011(4)
O12 0.083(6) 0.153(10) 0.115(8) -0.066(7) -0.035(6) 0.072(7)
O14 0.033(5) 0.049(6) 0.058(7) -0.020(5) -0.003(5) 0.025(5)
O15 0.017(5) 0.059(8) 0.048(7) 0.026(6) 0.006(4) 0.021(5)

loop_
_atom_type_symbol
_atom_type_description
_atom_type_scat_dispersion_real
_atom_type_scat_dispersion_imag
_atom_type_scat_source
C C 0.0033 0.0016 'International Tables Vol C Tables 4.2.6.8 and 6.1.1.4'
H H 0.0000 0.0000 'International Tables Vol C Tables 4.2.6.8 and 6.1.1.4'
N N 0.0061 0.0033 'International Tables Vol C Tables 4.2.6.8 and 6.1.1.4'
O O 0.0106 0.0060 'International Tables Vol C Tables 4.2.6.8 and 6.1.1.4'
Pt Pt -1.7033 8.3905 'International Tables Vol C Tables 4.2.6.8 and 6.1.1.4'

loop_
_geom_angle_atom_site_label_1
_geom_angle_atom_site_label_2
_geom_angle_atom_site_label_3
_geom_angle
_geom_angle_site_symmetry_1
_geom_angle_site_symmetry_3
N1 Pt1 N3 88.4(2) . .
N1 Pt1 N5 175.7(3) . .
N3 Pt1 N5 94.1(3) . .
N1 Pt1 N4 93.4(2) . .
N3 Pt1 N4 178.2(2) . .
N5 Pt1 N4 84.1(3) . .
N9 Pt2 N6 90.4(3) . .
N9 Pt2 N7 177.4(3) . .
N6 Pt2 N7 91.4(3) . .
N9 Pt2 N8 94.2(3) . .
N6 Pt2 N8 175.3(3) . .
N7 Pt2 N8 84.0(3) . .
C1 N1 C5 118.8(6) . .
C1 N1 Pt1 122.2(5) . .
C5 N1 Pt1 119.0(5) . .
C6 N2 C6 114.3(7) 2 .
C7 N3 C11 117.3(7) . .
C7 N3 Pt1 122.3(6) . .
C11 N3 Pt1 120.0(5) . .
C12 N4 Pt1 110.2(5) . .
C13 N5 Pt1 107.6(5) . .
C14 N6 C18 119.2(7) . .
C14 N6 Pt2 120.8(6) . .
C18 N6 Pt2 120.0(6) . .
C19 N7 Pt2 109.4(7) . .
C20 N8 Pt2 108.6(6) . .
C21 N9 C22 118.2(7) . .
C21 N9 Pt2 120.6(5) . .
C22 N9 Pt2 120.9(6) . .
C25 N10 C25 113.8(7) . 2
N1 C1 C2 121.6(7) . .
C3 C2 C1 119.7(7) . .
C4 C3 C2 118.3(6) . .
C4 C3 C6 121.0(6) . .
C2 C3 C6 120.7(6) . .
C5 C4 C3 120.3(7) . .
N1 C5 C4 121.3(7) . .
N2 C6 N2 125.7(7) 3 .
N2 C6 C3 116.9(6) 3 .
N2 C6 C3 117.4(6) . .
N3 C7 C8 123.4(8) . .
C9 C8 C7 119.0(7) . .
C8 C9 C10 117.4(7) . .
C8 C9 C16 122.7(7) . .
C10 C9 C16 119.8(7) . .
C11 C10 C9 119.7(7) . .
N3 C11 C10 123.2(7) . .
N4 C12 C13 106.8(7) . .
N5 C13 C12 108.4(7) . .
N6 C14 C15 122.2(7) . .
C14 C15 C16 119.0(7) . .
C17 C16 C15 116.9(7) . .
C17 C16 C9 122.5(7) . .
C15 C16 C9 120.5(7) . .
C18 C17 C16 120.1(8) . .
N6 C18 C17 122.5(9) . .
C20 C19 N7 110.3(8) . .
C19 C20 N8 108.0(9) . .
N9 C21 C26 122.2(7) . .
N9 C22 C23 122.7(8) . .
C22 C23 C24 118.3(7) . .
C26 C24 C23 119.0(7) . .
C26 C24 C25 121.2(7) . .
C23 C24 C25 119.7(7) . .
N10 C25 N10 126.1(7) . 3
N10 C25 C24 117.4(7) . .
N10 C25 C24 116.4(6) 3 .
C24 C26 C21 119.5(8) . .
C2T C1T C6T 119.3(8) . .
C2T C1T C6T 121.3(8) . 2_675
C6T C1T C6T 119.4(8) . 2_675
C1T C2T C3T 121.4(9) . .
C2T C3T C4T 117.8(9) . .
C5T C4T C3T 120.5(9) . .
C4T C5T C6T 123.6(8) . .
C5T C6T C1T 117.3(8) . .
C5T C6T C1T 122.1(7) . 3_465
C1T C6T C1T 120.6(8) . 3_465
C12T C7T C8T 118.9(9) . .
C9T C8T C7T 120.3(9) . .
C8T C9T C10T 121.8(9) . .
C11T C10T C9T 117.6(8) . .
C11T C10T C11T 120.4(8) . 3
C9T C10T C11T 121.9(8) . 3
C10T C11T C12T 119.1(8) . .
C10T C11T C10T 119.5(8) . 2
C12T C11T C10T 121.4(8) . 2
C7T C12T C11T 122.2(9) . .
O2N N1N O1N 121.3(17) . .
O2N N1N O3N 125.3(19) . .
O1N N1N O3N 113.5(16) . .
O6N N2N O4N 122.6(9) . .
O6N N2N O5N 120.0(9) . .
O4N N2N O5N 117.4(9) . .
O8N N3N O7N 120.1(7) . .
O8N N3N O9N 120.7(8) . .
O7N N3N O9N 119.2(7) . .
O10N N4N O11N 122.5(16) . .
O10N N4N O12N 118.4(17) . .
O11N N4N O12N 117.5(17) . .
O10M N4M O12M 123(3) . .
O10M N4M O11M 124(3) . .
O12M N4M O11M 113(2) . .

loop_
_geom_bond_atom_site_label_1
_geom_bond_atom_site_label_2
_geom_bond_distance
_geom_bond_site_symmetry_2
Pt1 N1 2.012(6) .
Pt1 N3 2.032(7) .
Pt1 N5 2.034(7) .
Pt1 N4 2.043(7) .
Pt2 N9 2.015(7) .
Pt2 N6 2.022(7) .
Pt2 N7 2.029(8) .
Pt2 N8 2.035(7) .
N1 C1 1.340(9) .
N1 C5 1.360(10) .
N2 C6 1.326(9) 2
N2 C6 1.326(9) .
N3 C7 1.327(10) .
N3 C11 1.351(11) .
N4 C12 1.462(10) .
N5 C13 1.503(12) .
N6 C14 1.336(12) .
N6 C18 1.341(12) .
N7 C19 1.509(13) .
N8 C20 1.488(13) .
N9 C21 1.334(11) .
N9 C22 1.360(10) .
N10 C25 1.323(10) .
N10 C25 1.361(9) 2
C1 C2 1.380(10) .
C2 C3 1.382(10) .
C3 C4 1.373(10) .
C3 C6 1.496(9) .
C4 C5 1.369(11) .
C6 N2 1.326(9) 3
C7 C8 1.384(12) .
C8 C9 1.372(11) .
C9 C10 1.413(10) .
C9 C16 1.480(11) .
C10 C11 1.342(11) .
C12 C13 1.526(13) .
C14 C15 1.392(12) .
C15 C16 1.414(11) .
C16 C17 1.409(12) .
C17 C18 1.363(13) .
C19 C20 1.477(17) .
C21 C26 1.388(11) .
C22 C23 1.376(11) .
C23 C24 1.399(11) .
C24 C26 1.372(11) .
C24 C25 1.481(11) .
C25 N10 1.361(10) 3
C1T C2T 1.404(12) .
C1T C6T 1.434(11) .
C1T C6T 1.436(11) 2_675
C2T C3T 1.419(14) .
C3T C4T 1.421(13) .
C4T C5T 1.345(12) .
C5T C6T 1.410(12) .
C6T C1T 1.436(11) 3_465
C7T C12T 1.362(14) .
C7T C8T 1.403(14) .
C8T C9T 1.358(13) .
C9T C10T 1.423(12) .
C10T C11T 1.402(11) .
C10T C11T 1.462(11) 3
C11T C12T 1.409(12) .
C11T C10T 1.462(11) 2
N1N O2N 1.121(17) .
N1N O1N 1.260(19) .
N1N O3N 1.326(16) .
N2N O6N 1.203(10) .
N2N O4N 1.234(11) .
N2N O5N 1.257(11) .
N3N O8N 1.220(9) .
N3N O7N 1.244(10) .
N3N O9N 1.272(10) .
N4N O10N 1.167(16) .
N4N O11N 1.223(17) .
N4N O12N 1.265(19) .
N4M O10M 1.20(2) .
N4M O12M 1.28(2) .
N4M O11M 1.29(2) .
